data_7711271
loop_
_publ_author_name
'Ye, Xing'
'He, Wenhui'
'Wei, Jing'
'Wei, Zhenhong'
'You, Xiuli'
'Cai, Hu'

_publ_section_title
;
 Two host--guest grown ether supramolecules show switchable phase
 transition, dielectric and second-harmonic generation effect
;
_journal_name_full 'Dalton Transactions'
_journal_paper_doi 10.1039/D2DT01826H
_journal_year 2022
_chemical_formula_sum 'C17 H28 F2 N O9 Re'
_chemical_formula_weight 614.60
_space_group_crystal_system orthorhombic
_space_group_IT_number 29
_space_group_name_Hall 'P 2c -2ac'
_space_group_name_H-M_alt 'P c a 21'
_atom_sites_solution_hydrogens geom
_audit_creation_method SHELXL-2014/7
_audit_update_record
;
2022-04-12 deposited with the CCDC.	2022-09-16 downloaded from the CCDC.
;
_cell_angle_alpha 90
_cell_angle_beta 90
_cell_angle_gamma 90
_cell_formula_units_Z 4
_cell_length_a 16.1750(12)
_cell_length_b 9.2848(7)
_cell_length_c 15.0120(11)
_cell_measurement_reflns_used 7157
_cell_measurement_temperature 296(2)
_cell_measurement_theta_max 75.4230
_cell_measurement_theta_min 2.7260
_cell_volume 2254.5(3)
_computing_structure_refinement 'SHELXL-2014/7 (Sheldrick, 2014)'
_diffrn_ambient_temperature 296(2)
_diffrn_measured_fraction_theta_full 0.999
_diffrn_measured_fraction_theta_max 0.995
_diffrn_measurement_device_type 'XtaLAB Synergy R, DW system, HyPix'
_diffrn_radiation_type MoK\a
_diffrn_radiation_wavelength 0.71073
_diffrn_reflns_av_R_equivalents 0.0315
_diffrn_reflns_av_unetI/netI 0.0478
_diffrn_reflns_Laue_measured_fraction_full 0.999
_diffrn_reflns_Laue_measured_fraction_max 0.995
_diffrn_reflns_limit_h_max 17
_diffrn_reflns_limit_h_min -21
_diffrn_reflns_limit_k_max 12
_diffrn_reflns_limit_k_min -12
_diffrn_reflns_limit_l_max 19
_diffrn_reflns_limit_l_min -15
_diffrn_reflns_number 12989
_diffrn_reflns_point_group_measured_fraction_full 0.908
_diffrn_reflns_point_group_measured_fraction_max 0.886
_diffrn_reflns_theta_full 25.242
_diffrn_reflns_theta_max 27.545
_diffrn_reflns_theta_min 2.518
_exptl_absorpt_coefficient_mu 5.452
_exptl_absorpt_correction_T_max 1.00000
_exptl_absorpt_correction_T_min 0.41477
_exptl_absorpt_correction_type multi-scan
_exptl_absorpt_process_details multi-scan
_exptl_crystal_density_diffrn 1.811
_exptl_crystal_description block
_exptl_crystal_F_000 1208
_exptl_crystal_size_max 0.2
_exptl_crystal_size_mid 0.2
_exptl_crystal_size_min 0.2
_refine_diff_density_max 0.406
_refine_diff_density_min -0.859
_refine_diff_density_rms 0.103
_refine_ls_abs_structure_details
;
 Flack x determined using 1212 quotients [(I+)-(I-)]/[(I+)+(I-)]
 (Parsons, Flack and Wagner, Acta Cryst. B69 (2013) 249-259).
;
_refine_ls_abs_structure_Flack 0.010(8)
_refine_ls_extinction_method none
_refine_ls_goodness_of_fit_ref 0.905
_refine_ls_hydrogen_treatment constr
_refine_ls_matrix_type full
_refine_ls_number_parameters 272
_refine_ls_number_reflns 4603
_refine_ls_number_restraints 1
_refine_ls_restrained_S_all 0.905
_refine_ls_R_factor_all 0.0463
_refine_ls_R_factor_gt 0.0277
_refine_ls_shift/su_max 0.001
_refine_ls_shift/su_mean 0.000
_refine_ls_structure_factor_coef Fsqd
_refine_ls_weighting_details 'w=1/[\s^2^(Fo^2^)+(0.0320P)^2^] where P=(Fo^2^+2Fc^2^)/3'
_refine_ls_weighting_scheme calc
_refine_ls_wR_factor_gt 0.0575
_refine_ls_wR_factor_ref 0.0642
_reflns_Friedel_coverage 0.712
_reflns_Friedel_fraction_full 0.808
_reflns_Friedel_fraction_max 0.767
_reflns_number_gt 3509
_reflns_number_total 4603
_reflns_threshold_expression 'I > 2\s(I)'
_cod_data_source_file d2dt01826h2.cif
_cod_data_source_block mm2
_cod_database_code 7711271
_shelx_shelxl_version_number 2014/7
_shelx_space_group_comment
;
The symmetry employed for this shelxl refinement is uniquely defined
by the following loop, which should always be used as a source of
symmetry information in preference to the above space-group names.
They are only intended as comments.
;

loop_
_space_group_symop_operation_xyz
'x, y, z'
'-x, -y, z+1/2'
'x+1/2, -y, z'
'-x+1/2, y, z+1/2'

loop_
_atom_site_label
_atom_site_type_symbol
_atom_site_fract_x
_atom_site_fract_y
_atom_site_fract_z
_atom_site_U_iso_or_equiv
_atom_site_adp_type
_atom_site_occupancy
_atom_site_site_symmetry_order
_atom_site_calc_flag
_atom_site_refinement_flags_posn
_atom_site_refinement_flags_adp
_atom_site_refinement_flags_occupancy
_atom_site_disorder_assembly
_atom_site_disorder_group
Re1 Re 0.20404(2) 0.63058(2) 0.39002(7) 0.04334(9) Uani 1 1 d . . . . .
O4 O 0.1784(6) 0.4556(8) 0.4032(9) 0.130(3) Uani 1 1 d . . . . .
O1 O 0.2141(5) 0.6618(9) 0.2768(5) 0.097(3) Uani 1 1 d . . . . .
O3 O 0.1288(5) 0.7390(11) 0.4324(5) 0.109(3) Uani 1 1 d . . . . .
O2 O 0.2938(5) 0.6606(12) 0.4439(8) 0.125(4) Uani 1 1 d . . . . .
N1 N 0.4160(3) -0.1546(6) 0.1067(4) 0.0404(14) Uani 1 1 d . . . . .
H1A H 0.4175 -0.1533 0.0475 0.061 Uiso 1 1 calc R U . . .
H1B H 0.4311 -0.2412 0.1262 0.061 Uiso 1 1 calc R U . . .
H1C H 0.4504 -0.0883 0.1281 0.061 Uiso 1 1 calc R U . . .
O6 O 0.5609(4) 0.6605(7) 0.0585(5) 0.0706(18) Uani 1 1 d . . . . .
O7 O 0.5528(4) 0.9515(8) -0.0005(5) 0.0697(18) Uani 1 1 d . . . . .
O8 O 0.5195(4) 1.0808(6) 0.1664(5) 0.0692(17) Uani 1 1 d . . . . .
O9 O 0.4911(4) 0.8432(8) 0.2823(4) 0.079(2) Uani 1 1 d . . . . .
F1 F 0.2757(3) -0.0033(7) 0.2992(4) 0.0843(16) Uani 1 1 d . . . . .
O5 O 0.4519(4) 0.5782(7) 0.1892(6) 0.080(2) Uani 1 1 d . . . . .
C8 C 0.3159(4) 0.0361(8) 0.1509(6) 0.0419(17) Uani 1 1 d . . . . .
C10 C 0.6196(7) 0.8565(11) -0.0168(9) 0.086(3) Uani 1 1 d . . . . .
H10A H 0.6590 0.8624 0.0318 0.103 Uiso 1 1 calc R U . . .
H10B H 0.6476 0.8843 -0.0713 0.103 Uiso 1 1 calc R U . . .
C11 C 0.5139(9) 0.7068(17) 0.3141(8) 0.110(4) Uani 1 1 d . . . . .
H11A H 0.5148 0.7079 0.3787 0.132 Uiso 1 1 calc R U . . .
H11B H 0.5690 0.6832 0.2932 0.132 Uiso 1 1 calc R U . . .
C12 C 0.3299(5) -0.1225(8) 0.1376(7) 0.056(2) Uani 1 1 d . . . . .
H12A H 0.3198 -0.1724 0.1934 0.067 Uiso 1 1 calc R U . . .
H12B H 0.2908 -0.1586 0.0941 0.067 Uiso 1 1 calc R U . . .
C13 C 0.5886(6) 0.7073(14) -0.0250(7) 0.084(3) Uani 1 1 d . . . . .
H13A H 0.5437 0.7037 -0.0677 0.100 Uiso 1 1 calc R U . . .
H13B H 0.6325 0.6447 -0.0460 0.100 Uiso 1 1 calc R U . . .
C14 C 0.5785(7) 1.0904(11) 0.0260(9) 0.088(4) Uani 1 1 d . . . . .
H14A H 0.5357 1.1595 0.0110 0.106 Uiso 1 1 calc R U . . .
H14B H 0.6280 1.1165 -0.0068 0.106 Uiso 1 1 calc R U . . .
C17 C 0.2722(6) 0.2335(13) 0.2456(8) 0.075(3) Uani 1 1 d . . . . .
H17 H 0.2525 0.2651 0.3004 0.091 Uiso 1 1 calc R U . . .
C18 C 0.5143(7) 0.4830(10) 0.1556(10) 0.087(4) Uani 1 1 d . . . . .
H18A H 0.5645 0.4934 0.1903 0.105 Uiso 1 1 calc R U . . .
H18B H 0.4957 0.3840 0.1605 0.105 Uiso 1 1 calc R U . . .
C19 C 0.5307(7) 0.5183(11) 0.0618(10) 0.088(4) Uani 1 1 d . . . . .
H19A H 0.4803 0.5103 0.0272 0.106 Uiso 1 1 calc R U . . .
H19B H 0.5712 0.4523 0.0373 0.106 Uiso 1 1 calc R U . . .
C21 C 0.2850(6) 0.3264(12) 0.1791(11) 0.084(4) Uani 1 1 d . . . . .
H21 H 0.2748 0.4237 0.1886 0.101 Uiso 1 1 calc R U . . .
C22 C 0.4531(10) 0.5939(16) 0.2819(10) 0.117(5) Uani 1 1 d . . . . .
H22A H 0.4673 0.5020 0.3087 0.140 Uiso 1 1 calc R U . . .
H22B H 0.3981 0.6197 0.3022 0.140 Uiso 1 1 calc R U . . .
C24 C 0.5960(6) 1.0988(9) 0.1236(9) 0.078(3) Uani 1 1 d . . . . .
H24A H 0.6342 1.0235 0.1413 0.094 Uiso 1 1 calc R U . . .
H24B H 0.6200 1.1914 0.1387 0.094 Uiso 1 1 calc R U . . .
C26 C 0.5511(6) 0.9505(16) 0.3006(7) 0.093(4) Uani 1 1 d . . . . .
H26A H 0.6042 0.9217 0.2764 0.112 Uiso 1 1 calc R U . . .
H26B H 0.5570 0.9623 0.3645 0.112 Uiso 1 1 calc R U . . .
C34 C 0.5245(8) 1.0876(14) 0.2600(9) 0.095(4) Uani 1 1 d . . . . .
H34A H 0.4708 1.1139 0.2837 0.114 Uiso 1 1 calc R U . . .
H34B H 0.5634 1.1626 0.2765 0.114 Uiso 1 1 calc R U . . .
C30 C 0.3268(6) 0.1366(9) 0.0856(7) 0.056(2) Uani 1 1 d . . . . .
F2 F 0.3525(4) 0.0860(7) 0.0059(4) 0.0909(19) Uani 1 1 d . . . . .
C33 C 0.2888(5) 0.0902(11) 0.2313(7) 0.056(2) Uani 1 1 d . . . . .
C35 C 0.3134(6) 0.2814(11) 0.0958(9) 0.081(3) Uani 1 1 d . . . . .
H35 H 0.3227 0.3463 0.0496 0.097 Uiso 1 1 calc R U . . .

loop_
_atom_site_aniso_label
_atom_site_aniso_U_11
_atom_site_aniso_U_22
_atom_site_aniso_U_33
_atom_site_aniso_U_23
_atom_site_aniso_U_13
_atom_site_aniso_U_12
Re1 0.04338(14) 0.04086(14) 0.04579(14) -0.0036(3) 0.0028(3) 0.00027(11)
O4 0.226(8) 0.071(4) 0.094(8) 0.013(6) 0.001(8) -0.061(5)
O1 0.146(8) 0.091(5) 0.054(4) 0.016(4) 0.037(4) 0.010(4)
O3 0.111(6) 0.151(8) 0.065(4) -0.018(4) 0.017(4) 0.067(5)
O2 0.082(6) 0.156(9) 0.137(9) -0.018(7) -0.043(5) -0.017(5)
N1 0.032(3) 0.041(4) 0.048(4) -0.008(3) -0.003(3) 0.006(2)
O6 0.082(5) 0.062(4) 0.067(4) -0.009(3) 0.011(4) 0.011(3)
O7 0.067(4) 0.076(4) 0.067(4) 0.015(3) -0.005(3) -0.015(3)
O8 0.049(4) 0.062(4) 0.096(5) -0.018(4) -0.021(4) -0.005(3)
O9 0.069(4) 0.110(6) 0.058(4) 0.003(4) -0.007(3) 0.019(4)
F1 0.093(4) 0.101(4) 0.058(3) -0.001(3) 0.014(3) 0.002(3)
O5 0.077(5) 0.052(4) 0.110(6) 0.021(4) 0.019(4) 0.005(3)
C8 0.026(4) 0.044(4) 0.056(5) -0.007(4) 0.003(3) 0.001(3)
C10 0.067(7) 0.100(9) 0.090(8) 0.010(6) 0.027(6) 0.007(6)
C11 0.126(11) 0.145(13) 0.059(7) 0.028(8) -0.010(7) 0.032(10)
C12 0.035(4) 0.052(5) 0.082(6) -0.005(4) 0.010(4) -0.008(4)
C13 0.078(7) 0.112(9) 0.061(6) -0.023(6) 0.018(5) 0.011(7)
C14 0.081(8) 0.075(7) 0.109(10) 0.039(7) -0.015(7) -0.028(6)
C17 0.062(6) 0.077(8) 0.087(8) -0.040(6) -0.007(5) 0.011(5)
C18 0.086(8) 0.036(6) 0.140(13) 0.011(7) 0.008(8) 0.025(5)
C19 0.081(8) 0.056(7) 0.129(11) -0.030(7) 0.007(7) 0.014(6)
C21 0.067(7) 0.051(5) 0.135(12) -0.024(7) -0.007(7) 0.013(5)
C22 0.130(12) 0.116(11) 0.105(11) 0.070(9) 0.045(9) 0.020(9)
C24 0.059(7) 0.049(5) 0.127(11) -0.002(6) -0.016(7) -0.018(4)
C26 0.064(7) 0.159(12) 0.056(6) -0.029(7) -0.015(5) 0.003(8)
C34 0.077(8) 0.106(9) 0.102(9) -0.054(8) -0.026(7) 0.006(7)
C30 0.045(4) 0.054(5) 0.069(6) 0.004(4) 0.006(4) 0.007(4)
F2 0.103(5) 0.097(4) 0.072(4) 0.021(3) 0.028(3) 0.023(4)
C33 0.039(4) 0.066(6) 0.064(6) -0.006(5) -0.008(4) 0.000(4)
C35 0.065(6) 0.061(6) 0.116(10) 0.030(6) 0.004(6) 0.007(5)

loop_
_atom_type_symbol
_atom_type_description
_atom_type_scat_dispersion_real
_atom_type_scat_dispersion_imag
_atom_type_scat_source
C C 0.0033 0.0016 'International Tables Vol C Tables 4.2.6.8 and 6.1.1.4'
H H 0.0000 0.0000 'International Tables Vol C Tables 4.2.6.8 and 6.1.1.4'
N N 0.0061 0.0033 'International Tables Vol C Tables 4.2.6.8 and 6.1.1.4'
O O 0.0106 0.0060 'International Tables Vol C Tables 4.2.6.8 and 6.1.1.4'
F F 0.0171 0.0103 'International Tables Vol C Tables 4.2.6.8 and 6.1.1.4'
Re Re -1.0185 7.2310 'International Tables Vol C Tables 4.2.6.8 and 6.1.1.4'

loop_
_geom_angle_atom_site_label_1
_geom_angle_atom_site_label_2
_geom_angle_atom_site_label_3
_geom_angle
_geom_angle_site_symmetry_1
_geom_angle_site_symmetry_3
_geom_angle_publ_flag
O2 Re1 O4 108.4(6) . . ?
O2 Re1 O3 109.8(5) . . ?
O4 Re1 O3 110.4(5) . . ?
O2 Re1 O1 111.2(6) . . ?
O4 Re1 O1 107.4(6) . . ?
O3 Re1 O1 109.6(4) . . ?
C13 O6 C19 115.7(9) . . ?
C10 O7 C14 113.1(9) . . ?
C24 O8 C34 113.5(8) . . ?
C11 O9 C26 112.8(10) . . ?
C22 O5 C18 113.8(10) . . ?
C30 C8 C33 114.9(8) . . ?
C30 C8 C12 123.8(8) . . ?
C33 C8 C12 121.3(8) . . ?
O7 C10 C13 109.8(9) . . ?
O9 C11 C22 110.2(10) . . ?
N1 C12 C8 112.1(6) . . ?
O6 C13 C10 109.0(9) . . ?
O7 C14 C24 112.3(8) . . ?
C21 C17 C33 118.5(10) . . ?
C19 C18 O5 109.1(8) . . ?
C18 C19 O6 107.8(10) . . ?
C17 C21 C35 121.9(10) . . ?
O5 C22 C11 113.4(9) . . ?
O8 C24 C14 106.0(9) . . ?
O9 C26 C34 109.1(9) . . ?
O8 C34 C26 113.0(9) . . ?
F2 C30 C8 115.9(7) . . ?
F2 C30 C35 119.2(9) . . ?
C8 C30 C35 124.8(10) . . ?
F1 C33 C8 118.4(8) . . ?
F1 C33 C17 118.2(9) . . ?
C8 C33 C17 123.5(10) . . ?
C30 C35 C21 116.4(10) . . ?

loop_
_geom_bond_atom_site_label_1
_geom_bond_atom_site_label_2
_geom_bond_distance
_geom_bond_site_symmetry_2
_geom_bond_publ_flag
Re1 O2 1.685(8) . ?
Re1 O4 1.688(7) . ?
Re1 O3 1.703(7) . ?
Re1 O1 1.731(8) . ?
N1 C12 1.497(10) . ?
O6 C13 1.400(12) . ?
O6 C19 1.409(11) . ?
O7 C10 1.416(12) . ?
O7 C14 1.413(12) . ?
O8 C24 1.404(13) . ?
O8 C34 1.409(14) . ?
O9 C11 1.402(13) . ?
O9 C26 1.418(13) . ?
F1 C33 1.355(11) . ?
O5 C22 1.399(17) . ?
O5 C18 1.433(12) . ?
C8 C30 1.364(12) . ?
C8 C33 1.380(12) . ?
C8 C12 1.503(9) . ?
C10 C13 1.479(14) . ?
C11 C22 1.52(2) . ?
C14 C24 1.495(17) . ?
C17 C21 1.336(17) . ?
C17 C33 1.374(14) . ?
C18 C19 1.471(18) . ?
C21 C35 1.396(18) . ?
C26 C34 1.476(17) . ?
C30 F2 1.351(11) . ?
C30 C35 1.371(12) . ?
